data_7249892
loop_
_publ_author_name
'Bedekar, Ashutosh'
'Dwivedi, Astha'
'Gonnade, Rajesh G.'
'Sahoo, Suban'

_publ_section_title
;
 Separation of isomers of chiral thiourea derivatives by spontaneous
 resolution and rationale of molecular recognition
;
_journal_name_full CrystEngComm
_journal_paper_doi 10.1039/D4CE01226G
_journal_year 2025
_chemical_formula_moiety 'C17 H20 N2 S'
_chemical_formula_sum 'C17 H20 N2 S'
_chemical_formula_weight 284.41
_space_group_crystal_system monoclinic
_space_group_IT_number 14
_space_group_name_Hall '-P 2ybc'
_space_group_name_H-M_alt 'P 1 21/c 1'
_atom_sites_solution_hydrogens mixed
_atom_sites_solution_primary direct
_atom_sites_solution_secondary 'difference Fourier'
_audit_creation_method SHELXL-2018/3
_audit_update_record
;
2024-11-18 deposited with the CCDC.	2025-01-30 downloaded from the CCDC.
;
_cell_angle_alpha 90
_cell_angle_beta 90.901(2)
_cell_angle_gamma 90
_cell_formula_units_Z 4
_cell_length_a 12.9267(11)
_cell_length_b 12.7298(11)
_cell_length_c 9.3576(8)
_cell_measurement_reflns_used 9975
_cell_measurement_temperature 100(2)
_cell_measurement_theta_max 72.47
_cell_measurement_theta_min 4.88
_cell_volume 1539.6(2)
_computing_cell_refinement 'SAINT (Bruker, 2016)'
_computing_data_collection 'APEX3 (Bruker, 2016)'
_computing_data_reduction 'SAINT (Bruker, 2016)'
_computing_molecular_graphics 'Bruker SHELXTL, Mercury 2020.20'
_computing_publication_material 'Bruker SHELXTL'
_computing_structure_refinement 'SHELXL-2018/3 (Sheldrick, 2018)'
_computing_structure_solution 'SHELXT 2018/2 (Sheldrick, 2018)'
_diffrn_ambient_temperature 100(2)
_diffrn_detector 'Photon II CPAD Area Detector'
_diffrn_detector_area_resol_mean 7.39
_diffrn_measured_fraction_theta_full 0.985
_diffrn_measured_fraction_theta_max 0.983
_diffrn_measurement_device '\k-geometry diffractometer'
_diffrn_measurement_device_type 'Bruker D8 VENTURE Kappa Duo PHOTON II CPAD'
_diffrn_measurement_method '\f and \w scans'
_diffrn_radiation_monochromator 'multilayer mirrors'
_diffrn_radiation_type CuK\a
_diffrn_radiation_wavelength 1.54178
_diffrn_reflns_av_R_equivalents 0.0454
_diffrn_reflns_av_unetI/netI 0.0206
_diffrn_reflns_Laue_measured_fraction_full 0.985
_diffrn_reflns_Laue_measured_fraction_max 0.983
_diffrn_reflns_limit_h_max 15
_diffrn_reflns_limit_h_min -16
_diffrn_reflns_limit_k_max 15
_diffrn_reflns_limit_k_min -15
_diffrn_reflns_limit_l_max 11
_diffrn_reflns_limit_l_min -11
_diffrn_reflns_number 32594
_diffrn_reflns_point_group_measured_fraction_full 0.985
_diffrn_reflns_point_group_measured_fraction_max 0.983
_diffrn_reflns_theta_full 67.679
_diffrn_reflns_theta_max 72.692
_diffrn_reflns_theta_min 4.876
_diffrn_source 'micro-focus sealed tube'
_diffrn_source_type 'Incoatech I\mS HB'
_exptl_absorpt_coefficient_mu 1.782
_exptl_absorpt_correction_T_max 0.7536
_exptl_absorpt_correction_T_min 0.6639
_exptl_absorpt_correction_type multi-scan
_exptl_absorpt_process_details
;
 SADABS 2016/2: Krause, L., Herbst-Irmer, R., Sheldrick G.M. & Stalke D.,
 J. Appl. Cryst. 48 (2015) 3-10
;
_exptl_crystal_colour colourless
_exptl_crystal_density_diffrn 1.227
_exptl_crystal_description BLOCK
_exptl_crystal_F_000 608
_exptl_crystal_size_max 0.120
_exptl_crystal_size_mid 0.110
_exptl_crystal_size_min 0.080
_refine_diff_density_max 0.300
_refine_diff_density_min -0.224
_refine_diff_density_rms 0.044
_refine_ls_extinction_method none
_refine_ls_goodness_of_fit_ref 1.071
_refine_ls_hydrogen_treatment mixed
_refine_ls_matrix_type full
_refine_ls_number_parameters 191
_refine_ls_number_reflns 3011
_refine_ls_number_restraints 0
_refine_ls_restrained_S_all 1.071
_refine_ls_R_factor_all 0.0336
_refine_ls_R_factor_gt 0.0328
_refine_ls_shift/su_max 0.001
_refine_ls_shift/su_mean 0.000
_refine_ls_structure_factor_coef Fsqd
_refine_ls_weighting_details 'w=1/[\s^2^(Fo^2^)+(0.0378P)^2^+0.8087P] where P=(Fo^2^+2Fc^2^)/3'
_refine_ls_weighting_scheme calc
_refine_ls_wR_factor_gt 0.0828
_refine_ls_wR_factor_ref 0.0836
_reflns_Friedel_coverage 0.000
_reflns_number_gt 2912
_reflns_number_total 3011
_reflns_threshold_expression 'I > 2\s(I)'
_cod_data_source_file d4ce01226g2.cif
_cod_data_source_block cu_AD_06_0ma_a
_cod_depositor_comments
;
The following automatic conversions were performed:

data item '_atom_sites_solution_primary' value 'direct method' was
changed to 'direct'.

Automatic conversion script
Id: cif_fix_values 8170 2020-07-09 18:12:32Z antanas 
;
_cod_original_sg_symbol_H-M 'P 21/c'
_cod_database_code 7249892
_shelx_shelxl_version_number 2018/3
_shelx_space_group_comment
;
The symmetry employed for this shelxl refinement is uniquely defined
by the following loop, which should always be used as a source of
symmetry information in preference to the above space-group names.
They are only intended as comments.
;
_shelx_estimated_absorpt_t_min 0.815
_shelx_estimated_absorpt_t_max 0.871

loop_
_space_group_symop_operation_xyz
'x, y, z'
'-x, y+1/2, -z+1/2'
'-x, -y, -z'
'x, -y-1/2, z-1/2'

loop_
_atom_site_label
_atom_site_type_symbol
_atom_site_fract_x
_atom_site_fract_y
_atom_site_fract_z
_atom_site_U_iso_or_equiv
_atom_site_adp_type
_atom_site_occupancy
_atom_site_site_symmetry_order
_atom_site_calc_flag
_atom_site_refinement_flags_posn
_atom_site_refinement_flags_adp
_atom_site_refinement_flags_occupancy
_atom_site_disorder_assembly
_atom_site_disorder_group
S1 S 0.63947(2) 0.41402(2) 0.58059(3) 0.01711(11) Uani 1 1 d . . . . .
N1' N 0.52311(8) 0.36938(8) 0.35630(11) 0.0171(2) Uani 1 1 d . . . . .
H2 H 0.4908(13) 0.4212(13) 0.3873(19) 0.025(4) Uiso 1 1 d . . . . .
N1 N 0.66723(8) 0.26367(8) 0.38300(12) 0.0176(2) Uani 1 1 d . . . . .
H8 H 0.6477(13) 0.2321(13) 0.3057(19) 0.026(4) Uiso 1 1 d . . . . .
C1' C 0.47579(9) 0.31661(9) 0.23193(13) 0.0165(3) Uani 1 1 d . . . . .
H1' H 0.528386 0.268665 0.189611 0.020 Uiso 1 1 calc R U . . .
C1 C 0.76738(10) 0.23279(10) 0.44715(14) 0.0190(3) Uani 1 1 d . . . . .
H1 H 0.770903 0.263475 0.545481 0.023 Uiso 1 1 calc R U . . .
C2' C 0.38301(9) 0.25127(9) 0.27507(13) 0.0162(2) Uani 1 1 d . . . . .
C2 C 0.85680(10) 0.27919(10) 0.36328(14) 0.0198(3) Uani 1 1 d . . . . .
C3' C 0.30715(10) 0.29358(10) 0.36247(14) 0.0222(3) Uani 1 1 d . . . . .
H3' H 0.314219 0.363280 0.397554 0.027 Uiso 1 1 calc R U . . .
C3 C 0.88681(11) 0.38284(11) 0.38950(15) 0.0245(3) Uani 1 1 d . . . . .
H3 H 0.851065 0.423136 0.458462 0.029 Uiso 1 1 calc R U . . .
C4' C 0.22141(11) 0.23417(11) 0.39833(16) 0.0279(3) Uani 1 1 d . . . . .
H4' H 0.170305 0.263217 0.458560 0.033 Uiso 1 1 calc R U . . .
C4 C 0.96815(12) 0.42786(12) 0.31623(17) 0.0315(3) Uani 1 1 d . . . . .
H4 H 0.987872 0.498420 0.335417 0.038 Uiso 1 1 calc R U . . .
C5 C 1.02073(11) 0.36969(14) 0.21478(17) 0.0355(4) Uani 1 1 d . . . . .
H5 H 1.076313 0.400265 0.164200 0.043 Uiso 1 1 calc R U . . .
C5' C 0.20984(11) 0.13243(11) 0.34667(16) 0.0263(3) Uani 1 1 d . . . . .
H5' H 0.150788 0.092159 0.370925 0.032 Uiso 1 1 calc R U . . .
C6' C 0.28468(11) 0.09009(10) 0.25979(15) 0.0236(3) Uani 1 1 d . . . . .
H6' H 0.276914 0.020636 0.224050 0.028 Uiso 1 1 calc R U . . .
C6 C 0.99146(12) 0.26682(14) 0.18800(17) 0.0360(4) Uani 1 1 d . . . . .
H6 H 1.027234 0.226751 0.118819 0.043 Uiso 1 1 calc R U . . .
C7 C 0.91036(11) 0.22194(12) 0.26139(15) 0.0275(3) Uani 1 1 d . . . . .
H7 H 0.891066 0.151289 0.242004 0.033 Uiso 1 1 calc R U . . .
C7' C 0.37135(10) 0.14893(10) 0.22456(13) 0.0198(3) Uani 1 1 d . . . . .
H7' H 0.422890 0.119136 0.165710 0.024 Uiso 1 1 calc R U . . .
C8' C 0.44693(11) 0.40006(11) 0.12098(14) 0.0230(3) Uani 1 1 d . . . . .
H8'A H 0.509115 0.438863 0.093957 0.035 Uiso 1 1 calc R U . . .
H8'B H 0.396589 0.448796 0.161570 0.035 Uiso 1 1 calc R U . . .
H8'C H 0.416578 0.366071 0.036222 0.035 Uiso 1 1 calc R U . . .
C9 C 0.60871(9) 0.34333(9) 0.42909(12) 0.0154(2) Uani 1 1 d . . . . .
C8 C 0.77070(11) 0.11348(10) 0.46307(16) 0.0263(3) Uani 1 1 d . . . . .
H8A H 0.762428 0.080702 0.368824 0.039 Uiso 1 1 calc R U . . .
H8B H 0.714503 0.090605 0.524895 0.039 Uiso 1 1 calc R U . . .
H8C H 0.837289 0.092557 0.505713 0.039 Uiso 1 1 calc R U . . .

loop_
_atom_site_aniso_label
_atom_site_aniso_U_11
_atom_site_aniso_U_22
_atom_site_aniso_U_33
_atom_site_aniso_U_23
_atom_site_aniso_U_13
_atom_site_aniso_U_12
S1 0.02021(17) 0.01483(16) 0.01627(17) -0.00230(10) -0.00078(11) -0.00051(10)
N1' 0.0180(5) 0.0148(5) 0.0185(5) -0.0035(4) -0.0003(4) 0.0019(4)
N1 0.0187(5) 0.0163(5) 0.0178(5) -0.0032(4) -0.0028(4) 0.0010(4)
C1' 0.0180(6) 0.0154(6) 0.0160(6) -0.0011(4) -0.0004(4) 0.0008(5)
C1 0.0208(6) 0.0163(6) 0.0198(6) 0.0007(5) -0.0026(5) 0.0021(5)
C2' 0.0183(6) 0.0157(6) 0.0146(6) 0.0022(4) -0.0030(4) 0.0005(5)
C2 0.0177(6) 0.0210(6) 0.0205(6) 0.0026(5) -0.0043(5) 0.0040(5)
C3' 0.0238(7) 0.0160(6) 0.0268(7) -0.0026(5) 0.0026(5) 0.0005(5)
C3 0.0234(7) 0.0206(6) 0.0295(7) 0.0028(5) 0.0000(5) 0.0021(5)
C4' 0.0239(7) 0.0250(7) 0.0351(8) -0.0011(6) 0.0085(6) 0.0007(5)
C4 0.0259(7) 0.0298(8) 0.0386(8) 0.0090(6) -0.0018(6) -0.0032(6)
C5 0.0196(7) 0.0542(10) 0.0328(8) 0.0108(7) 0.0010(6) -0.0051(7)
C5' 0.0240(7) 0.0236(7) 0.0314(7) 0.0046(6) 0.0006(5) -0.0057(5)
C6' 0.0303(7) 0.0165(6) 0.0238(7) -0.0001(5) -0.0022(5) -0.0040(5)
C6 0.0228(7) 0.0541(10) 0.0311(8) -0.0067(7) 0.0036(6) 0.0028(7)
C7 0.0221(7) 0.0319(7) 0.0284(7) -0.0055(6) -0.0021(5) 0.0026(6)
C7' 0.0255(7) 0.0168(6) 0.0172(6) -0.0007(5) -0.0001(5) 0.0014(5)
C8' 0.0303(7) 0.0207(6) 0.0181(6) 0.0037(5) -0.0018(5) -0.0025(5)
C9 0.0180(6) 0.0125(5) 0.0159(5) 0.0019(4) 0.0022(4) -0.0035(4)
C8 0.0274(7) 0.0177(6) 0.0335(7) 0.0044(5) -0.0050(6) 0.0015(5)

loop_
_atom_type_symbol
_atom_type_description
_atom_type_scat_dispersion_real
_atom_type_scat_dispersion_imag
_atom_type_scat_source
C C 0.0181 0.0091 'International Tables Vol C Tables 4.2.6.8 and 6.1.1.4'
H H 0.0000 0.0000 'International Tables Vol C Tables 4.2.6.8 and 6.1.1.4'
N N 0.0311 0.0180 'International Tables Vol C Tables 4.2.6.8 and 6.1.1.4'
S S 0.3331 0.5567 'International Tables Vol C Tables 4.2.6.8 and 6.1.1.4'

loop_
_geom_angle_atom_site_label_1
_geom_angle_atom_site_label_2
_geom_angle_atom_site_label_3
_geom_angle
_geom_angle_site_symmetry_1
_geom_angle_site_symmetry_3
_geom_angle_publ_flag
C9 N1' C1' 128.57(11) . . ?
C9 N1' H2 115.8(12) . . ?
C1' N1' H2 115.6(12) . . ?
C9 N1 C1 124.61(11) . . ?
C9 N1 H8 117.6(11) . . ?
C1 N1 H8 117.6(11) . . ?
N1' C1' C2' 111.13(10) . . ?
N1' C1' C8' 108.34(10) . . ?
C2' C1' C8' 112.08(10) . . ?
N1' C1' H1' 108.4 . . ?
C2' C1' H1' 108.4 . . ?
C8' C1' H1' 108.4 . . ?
N1 C1 C2 110.81(10) . . ?
N1 C1 C8 109.19(11) . . ?
C2 C1 C8 114.51(11) . . ?
N1 C1 H1 107.3 . . ?
C2 C1 H1 107.3 . . ?
C8 C1 H1 107.3 . . ?
C7' C2' C3' 119.11(12) . . ?
C7' C2' C1' 120.23(11) . . ?
C3' C2' C1' 120.64(11) . . ?
C7 C2 C3 118.36(13) . . ?
C7 C2 C1 122.55(12) . . ?
C3 C2 C1 119.08(12) . . ?
C4' C3' C2' 120.20(12) . . ?
C4' C3' H3' 119.9 . . ?
C2' C3' H3' 119.9 . . ?
C4 C3 C2 120.93(13) . . ?
C4 C3 H3 119.5 . . ?
C2 C3 H3 119.5 . . ?
C3' C4' C5' 120.39(13) . . ?
C3' C4' H4' 119.8 . . ?
C5' C4' H4' 119.8 . . ?
C3 C4 C5 119.98(14) . . ?
C3 C4 H4 120.0 . . ?
C5 C4 H4 120.0 . . ?
C6 C5 C4 119.49(14) . . ?
C6 C5 H5 120.3 . . ?
C4 C5 H5 120.3 . . ?
C6' C5' C4' 119.69(13) . . ?
C6' C5' H5' 120.2 . . ?
C4' C5' H5' 120.2 . . ?
C5' C6' C7' 120.18(12) . . ?
C5' C6' H6' 119.9 . . ?
C7' C6' H6' 119.9 . . ?
C5 C6 C7 120.46(14) . . ?
C5 C6 H6 119.8 . . ?
C7 C6 H6 119.8 . . ?
C6 C7 C2 120.77(14) . . ?
C6 C7 H7 119.6 . . ?
C2 C7 H7 119.6 . . ?
C6' C7' C2' 120.41(12) . . ?
C6' C7' H7' 119.8 . . ?
C2' C7' H7' 119.8 . . ?
C1' C8' H8'A 109.5 . . ?
C1' C8' H8'B 109.5 . . ?
H8'A C8' H8'B 109.5 . . ?
C1' C8' H8'C 109.5 . . ?
H8'A C8' H8'C 109.5 . . ?
H8'B C8' H8'C 109.5 . . ?
N1' C9 N1 119.49(11) . . ?
N1' C9 S1 118.06(9) . . ?
N1 C9 S1 122.45(9) . . ?
C1 C8 H8A 109.5 . . ?
C1 C8 H8B 109.5 . . ?
H8A C8 H8B 109.5 . . ?
C1 C8 H8C 109.5 . . ?
H8A C8 H8C 109.5 . . ?
H8B C8 H8C 109.5 . . ?

loop_
_geom_bond_atom_site_label_1
_geom_bond_atom_site_label_2
_geom_bond_distance
_geom_bond_site_symmetry_2
_geom_bond_publ_flag
S1 C9 1.7205(12) . ?
N1' C9 1.3322(16) . ?
N1' C1' 1.4689(15) . ?
N1' H2 0.835(18) . ?
N1 C9 1.3405(16) . ?
N1 C1 1.4719(16) . ?
N1 H8 0.862(18) . ?
C1' C2' 1.5192(17) . ?
C1' C8' 1.5276(17) . ?
C1' H1' 1.0000 . ?
C1 C2 1.5263(18) . ?
C1 C8 1.5265(17) . ?
C1 H1 1.0000 . ?
C2' C7' 1.3932(17) . ?
C2' C3' 1.3950(18) . ?
C2 C7 1.3930(19) . ?
C2 C3 1.3960(19) . ?
C3' C4' 1.3872(19) . ?
C3' H3' 0.9500 . ?
C3 C4 1.388(2) . ?
C3 H3 0.9500 . ?
C4' C5' 1.390(2) . ?
C4' H4' 0.9500 . ?
C4 C5 1.390(2) . ?
C4 H4 0.9500 . ?
C5 C6 1.385(3) . ?
C5 H5 0.9500 . ?
C5' C6' 1.383(2) . ?
C5' H5' 0.9500 . ?
C6' C7' 1.3916(19) . ?
C6' H6' 0.9500 . ?
C6 C7 1.386(2) . ?
C6 H6 0.9500 . ?
C7 H7 0.9500 . ?
C7' H7' 0.9500 . ?
C8' H8'A 0.9800 . ?
C8' H8'B 0.9800 . ?
C8' H8'C 0.9800 . ?
C8 H8A 0.9800 . ?
C8 H8B 0.9800 . ?
C8 H8C 0.9800 . ?

loop_
_geom_hbond_atom_site_label_D
_geom_hbond_atom_site_label_H
_geom_hbond_atom_site_label_A
_geom_hbond_distance_DH
_geom_hbond_distance_HA
_geom_hbond_distance_DA
_geom_hbond_angle_DHA
_geom_hbond_site_symmetry_A
_geom_hbond_publ_flag
N1' H2 S1 0.835(18) 2.709(18) 3.5224(11) 164.8(15) 3_666 yes
N1 H8 S1 0.862(18) 2.811(18) 3.6360(11) 160.8(14) 4_565 yes
C1' H1' S1 1.00 2.93 3.8981(12) 164.5 4_565 yes
C1 H1 S1 1.00 2.59 3.1114(13) 112.7 . yes
C8' H8'B S1 0.98 3.02 3.8399(14) 141.9 3_666 yes

loop_
_geom_torsion_atom_site_label_1
_geom_torsion_atom_site_label_2
_geom_torsion_atom_site_label_3
_geom_torsion_atom_site_label_4
_geom_torsion
_geom_torsion_site_symmetry_1
_geom_torsion_site_symmetry_2
_geom_torsion_site_symmetry_3
_geom_torsion_site_symmetry_4
_geom_torsion_publ_flag
C9 N1' C1' C2' 102.34(14) . . . . ?
C9 N1' C1' C8' -134.11(13) . . . . ?
C9 N1 C1 C2 -97.97(14) . . . . ?
C9 N1 C1 C8 135.00(12) . . . . ?
N1' C1' C2' C7' -133.66(12) . . . . ?
C8' C1' C2' C7' 104.95(13) . . . . ?
N1' C1' C2' C3' 48.00(15) . . . . ?
C8' C1' C2' C3' -73.39(15) . . . . ?
N1 C1 C2 C7 -98.23(14) . . . . ?
C8 C1 C2 C7 25.80(18) . . . . ?
N1 C1 C2 C3 82.03(14) . . . . ?
C8 C1 C2 C3 -153.93(12) . . . . ?
C7' C2' C3' C4' 0.02(19) . . . . ?
C1' C2' C3' C4' 178.37(12) . . . . ?
C7 C2 C3 C4 -0.1(2) . . . . ?
C1 C2 C3 C4 179.60(12) . . . . ?
C2' C3' C4' C5' -0.5(2) . . . . ?
C2 C3 C4 C5 0.2(2) . . . . ?
C3 C4 C5 C6 -0.2(2) . . . . ?
C3' C4' C5' C6' 0.4(2) . . . . ?
C4' C5' C6' C7' 0.2(2) . . . . ?
C4 C5 C6 C7 0.1(2) . . . . ?
C5 C6 C7 C2 0.0(2) . . . . ?
C3 C2 C7 C6 0.0(2) . . . . ?
C1 C2 C7 C6 -179.70(13) . . . . ?
C5' C6' C7' C2' -0.7(2) . . . . ?
C3' C2' C7' C6' 0.60(18) . . . . ?
C1' C2' C7' C6' -177.76(11) . . . . ?
C1' N1' C9 N1 5.24(18) . . . . ?
C1' N1' C9 S1 -174.51(9) . . . . ?
C1 N1 C9 N1' 174.93(11) . . . . ?
C1 N1 C9 S1 -5.32(17) . . . . ?
